data_7023544
loop_
_publ_author_name
'Vuong, Khuong Q.'
'Timerbulatova, Marina G.'
'Peterson, Matthew B.'
'Bhadbhade, Mohan'
'Messerle, Barbara A.'

_publ_section_title
;
 Cationic Rh and Ir complexes containing bidentate
 imidazolylidene-1,2,3-triazole donor ligands: synthesis and preliminary
 catalytic studies.
;
_journal_issue 39
_journal_name_full 'Dalton transactions (Cambridge, England : 2003)'
_journal_page_first 14298
_journal_page_last 14308
_journal_paper_doi 10.1039/c3dt51440d
_journal_volume 42
_journal_year 2013
_chemical_formula_moiety 'C23 H28 Cl N5 Rh, C24 H20 B'
_chemical_formula_sum 'C47 H48 B Cl N5 Rh'
_chemical_formula_weight 832.07
_chemical_name_systematic
;
?
;
_space_group_IT_number 14
_symmetry_cell_setting monoclinic
_symmetry_space_group_name_Hall '-P 2yn'
_symmetry_space_group_name_H-M 'P 1 21/n 1'
_atom_sites_solution_hydrogens geom
_atom_sites_solution_primary direct
_atom_sites_solution_secondary difmap
_audit_creation_method SHELXL-97
_cell_angle_alpha 90.00
_cell_angle_beta 92.980(2)
_cell_angle_gamma 90.00
_cell_formula_units_Z 4
_cell_length_a 12.3833(9)
_cell_length_b 24.7571(17)
_cell_length_c 13.1128(9)
_cell_measurement_reflns_used 9102
_cell_measurement_temperature 160(2)
_cell_measurement_theta_max 30.008
_cell_measurement_theta_min 2.847
_cell_volume 4014.6(5)
_computing_cell_refinement '<i>APEX2 </i>(Bruker, 2007)'
_computing_data_collection '<i>APEX2 </i>(Bruker, 2007)'
_computing_data_reduction '<i>APEX2 </i>(Bruker, 2007)'
_computing_molecular_graphics '<i>SHELXTL-Plus</i> (Sheldrick, 2008)'
_computing_structure_refinement '<i>SHELXL-97</i> (Sheldrick, 2008)'
_computing_structure_solution '<i>SHELXS-97</i> (Sheldrick, 2008)'
_diffrn_ambient_temperature 160(2)
_diffrn_measured_fraction_theta_full 0.998
_diffrn_measured_fraction_theta_max 0.998
_diffrn_measurement_device_type 'Bruker kappa APEXII CCD Diffractometer'
_diffrn_measurement_method '\f scans, and \w scans with \k offsets'
_diffrn_radiation_monochromator graphite
_diffrn_radiation_source 'fine-focus sealed tube'
_diffrn_radiation_type MoK\a
_diffrn_radiation_wavelength 0.71073
_diffrn_reflns_av_R_equivalents 0.0436
_diffrn_reflns_av_sigmaI/netI 0.0331
_diffrn_reflns_limit_h_max 14
_diffrn_reflns_limit_h_min -12
_diffrn_reflns_limit_k_max 29
_diffrn_reflns_limit_k_min -19
_diffrn_reflns_limit_l_max 15
_diffrn_reflns_limit_l_min -15
_diffrn_reflns_number 30243
_diffrn_reflns_theta_full 25.00
_diffrn_reflns_theta_max 25.00
_diffrn_reflns_theta_min 2.21
_exptl_absorpt_coefficient_mu 0.532
_exptl_absorpt_correction_T_max 0.9551
_exptl_absorpt_correction_T_min 0.8657
_exptl_absorpt_correction_type multi-scan
_exptl_absorpt_process_details 'SADABS (Bruker, 2001)'
_exptl_crystal_colour Yellow
_exptl_crystal_density_diffrn 1.377
_exptl_crystal_density_method 'not measured'
_exptl_crystal_description 'Square plates'
_exptl_crystal_F_000 1728
_exptl_crystal_size_max 0.28
_exptl_crystal_size_mid 0.25
_exptl_crystal_size_min 0.09
_refine_diff_density_max 0.320
_refine_diff_density_min -0.635
_refine_diff_density_rms 0.069
_refine_ls_extinction_method none
_refine_ls_goodness_of_fit_ref 1.039
_refine_ls_hydrogen_treatment constr
_refine_ls_matrix_type full
_refine_ls_number_parameters 502
_refine_ls_number_reflns 7047
_refine_ls_number_restraints 0
_refine_ls_restrained_S_all 1.039
_refine_ls_R_factor_all 0.0353
_refine_ls_R_factor_gt 0.0273
_refine_ls_shift/su_max 0.003
_refine_ls_shift/su_mean 0.000
_refine_ls_structure_factor_coef Fsqd
_refine_ls_weighting_details 'calc w=1/[\s^2^(Fo^2^)+(0.0418P)^2^+0.7731P] where P=(Fo^2^+2Fc^2^)/3'
_refine_ls_weighting_scheme calc
_refine_ls_wR_factor_gt 0.0686
_refine_ls_wR_factor_ref 0.0716
_reflns_number_gt 5955
_reflns_number_total 7047
_reflns_threshold_expression >2sigma(I)
_cod_data_source_file c3dt51440d.txt
_cod_data_source_block marina4
_cod_depositor_comments
;
The following automatic conversions were performed:

'_symmetry_cell_setting' value 'Monoclinic' changed to 'monoclinic'
according to /home/saulius/struct/CIF-dictionaries/cif_core.dic
dictionary named 'cif_core.dic' version 2.4.2 from
2011-04-26.

'_exptl_absorpt_correction_type' value 'Multi-scan'
changed to 'multi-scan' according to
/home/saulius/struct/CIF-dictionaries/cif_core.dic dictionary named
'cif_core.dic' version 2.4.2 from 2011-04-26.

Automatic conversion script
Id: cif_fix_values 1891 2012-01-12 08:04:46Z andrius 
;
_cod_original_sg_symbol_Hall '-P 2yn '
_cod_original_sg_symbol_H-M 'P 21/n'
_cod_database_code 7023544

loop_
_symmetry_equiv_pos_as_xyz
'x, y, z'
'-x+1/2, y+1/2, -z+1/2'
'-x, -y, -z'
'x-1/2, -y-1/2, z-1/2'

loop_
_atom_site_label
_atom_site_type_symbol
_atom_site_fract_x
_atom_site_fract_y
_atom_site_fract_z
_atom_site_U_iso_or_equiv
_atom_site_adp_type
_atom_site_occupancy
_atom_site_symmetry_multiplicity
_atom_site_calc_flag
_atom_site_refinement_flags
Rh1 Rh 0.776096(11) 0.925938(6) 0.751331(12) 0.01915(7) Uani 1 1 d .
Cl2 Cl 0.80738(4) 1.01524(2) 0.81957(4) 0.02625(13) Uani 1 1 d .
N1 N 0.92979(12) 0.89481(7) 0.93287(14) 0.0252(4) Uani 1 1 d .
C2 C 0.83128(15) 0.89157(8) 0.88387(16) 0.0224(5) Uani 1 1 d .
N3 N 0.77519(13) 0.85702(7) 0.94137(13) 0.0243(4) Uani 1 1 d .
C4 C 0.83927(16) 0.83857(9) 1.02428(18) 0.0302(5) Uani 1 1 d .
H4 H 0.8186 0.8140 1.0753 0.036 Uiso 1 1 calc R
C5 C 0.93522(17) 0.86215(9) 1.01803(18) 0.0306(5) Uani 1 1 d .
H5 H 0.9964 0.8573 1.0639 0.037 Uiso 1 1 calc R
C6 C 1.01587(17) 0.93173(9) 0.90616(19) 0.0324(6) Uani 1 1 d .
H6A H 1.0701 0.9120 0.8691 0.049 Uiso 1 1 calc R
H6B H 1.0500 0.9473 0.9686 0.049 Uiso 1 1 calc R
H6C H 0.9853 0.9608 0.8628 0.049 Uiso 1 1 calc R
N1' N 0.62844(13) 0.92519(7) 0.81788(13) 0.0220(4) Uani 1 1 d .
N2' N 0.55395(12) 0.96211(7) 0.79606(13) 0.0241(4) Uani 1 1 d .
N3' N 0.47025(12) 0.94875(7) 0.85257(13) 0.0226(4) Uani 1 1 d .
C4' C 0.49197(15) 0.90461(9) 0.91017(17) 0.0240(5) Uani 1 1 d .
H4' H 0.4463 0.8878 0.9567 0.029 Uiso 1 1 calc R
C5' C 0.59413(15) 0.88924(8) 0.88713(16) 0.0219(5) Uani 1 1 d .
C6' C 0.37355(15) 0.98065(8) 0.84219(16) 0.0230(5) Uani 1 1 d .
C7' C 0.34153(16) 1.00069(9) 0.74726(18) 0.0290(5) Uani 1 1 d .
H7' H 0.3827 0.9935 0.6897 0.035 Uiso 1 1 calc R
C8' C 0.24848(18) 1.03150(10) 0.73729(18) 0.0325(5) Uani 1 1 d .
H8' H 0.2257 1.0459 0.6726 0.039 Uiso 1 1 calc R
C9' C 0.18858(17) 1.04135(9) 0.82121(19) 0.0328(5) Uani 1 1 d .
H9' H 0.1244 1.0623 0.8140 0.039 Uiso 1 1 calc R
C10' C 0.22161(17) 1.02095(9) 0.91515(19) 0.0314(5) Uani 1 1 d .
H10' H 0.1797 1.0278 0.9724 0.038 Uiso 1 1 calc R
C11' C 0.31519(16) 0.99050(9) 0.92734(17) 0.0272(5) Uani 1 1 d .
H11' H 0.3387 0.9768 0.9924 0.033 Uiso 1 1 calc R
C1A C 0.66129(15) 0.84193(9) 0.92077(18) 0.0276(5) Uani 1 1 d .
H1A1 H 0.6324 0.8265 0.9834 0.033 Uiso 1 1 calc R
H1A2 H 0.6565 0.8138 0.8670 0.033 Uiso 1 1 calc R
C1B C 0.89005(17) 0.92954(9) 0.63313(17) 0.0288(5) Uani 1 1 d .
C2B C 0.78932(18) 0.95293(10) 0.59187(16) 0.0305(5) Uani 1 1 d .
C3B C 0.70948(18) 0.91236(10) 0.59378(17) 0.0315(5) Uani 1 1 d .
C4B C 0.75785(17) 0.86423(9) 0.63677(17) 0.0300(5) Uani 1 1 d .
C5B C 0.87131(16) 0.87478(9) 0.65654(17) 0.0295(5) Uani 1 1 d .
C6B C 0.99695(18) 0.95822(11) 0.6369(2) 0.0432(7) Uani 1 1 d .
H6B1 H 1.0507 0.9366 0.6763 0.065 Uiso 1 1 calc R
H6B2 H 0.9895 0.9935 0.6695 0.065 Uiso 1 1 calc R
H6B3 H 1.0204 0.9632 0.5673 0.065 Uiso 1 1 calc R
C7B C 0.7739(2) 1.00976(10) 0.55604(19) 0.0440(6) Uani 1 1 d .
H7B1 H 0.7935 1.0126 0.4848 0.066 Uiso 1 1 calc R
H7B2 H 0.8200 1.0339 0.5986 0.066 Uiso 1 1 calc R
H7B3 H 0.6980 1.0201 0.5612 0.066 Uiso 1 1 calc R
C8B C 0.5933(2) 0.91843(12) 0.5580(2) 0.0463(7) Uani 1 1 d .
H8B1 H 0.5838 0.9063 0.4869 0.069 Uiso 1 1 calc R
H8B2 H 0.5720 0.9565 0.5626 0.069 Uiso 1 1 calc R
H8B3 H 0.5480 0.8965 0.6010 0.069 Uiso 1 1 calc R
C9B C 0.7033(2) 0.81040(10) 0.6451(2) 0.0427(6) Uani 1 1 d .
H9B1 H 0.6284 0.8157 0.6635 0.064 Uiso 1 1 calc R
H9B2 H 0.7419 0.7887 0.6978 0.064 Uiso 1 1 calc R
H9B3 H 0.7041 0.7916 0.5794 0.064 Uiso 1 1 calc R
C10B C 0.95381(18) 0.83412(10) 0.6927(2) 0.0435(7) Uani 1 1 d .
H10A H 0.9779 0.8135 0.6342 0.065 Uiso 1 1 calc R
H10B H 0.9219 0.8095 0.7412 0.065 Uiso 1 1 calc R
H10C H 1.0158 0.8527 0.7263 0.065 Uiso 1 1 calc R
B1C B 0.72676(17) 0.25153(10) 0.17797(19) 0.0217(5) Uani 1 1 d .
C11C C 0.70070(15) 0.21308(8) 0.07745(16) 0.0213(4) Uani 1 1 d .
C12C C 0.76325(15) 0.16727(9) 0.05923(17) 0.0270(5) Uani 1 1 d .
H12C H 0.8170 0.1568 0.1097 0.032 Uiso 1 1 calc R
C13C C 0.75066(16) 0.13638(9) -0.02898(17) 0.0276(5) Uani 1 1 d .
H13C H 0.7963 0.1061 -0.0383 0.033 Uiso 1 1 calc R
C14C C 0.67198(16) 0.14965(9) -0.10299(17) 0.0262(5) Uani 1 1 d .
H14C H 0.6633 0.1290 -0.1639 0.031 Uiso 1 1 calc R
C15C C 0.60580(16) 0.19361(9) -0.08693(17) 0.0262(5) Uani 1 1 d .
H15C H 0.5503 0.2029 -0.1365 0.031 Uiso 1 1 calc R
C16C C 0.62044(15) 0.22417(8) 0.00151(16) 0.0227(5) Uani 1 1 d .
H16C H 0.5737 0.2540 0.0108 0.027 Uiso 1 1 calc R
C21C C 0.62249(15) 0.29193(8) 0.19111(16) 0.0226(5) Uani 1 1 d .
C22C C 0.60946(16) 0.33972(9) 0.13530(17) 0.0276(5) Uani 1 1 d .
H22C H 0.6647 0.3502 0.0917 0.033 Uiso 1 1 calc R
C23C C 0.51876(18) 0.37263(9) 0.14101(19) 0.0344(6) Uani 1 1 d .
H23C H 0.5130 0.4048 0.1016 0.041 Uiso 1 1 calc R
C24C C 0.43697(17) 0.35846(10) 0.20412(19) 0.0368(6) Uani 1 1 d .
H24C H 0.3757 0.3812 0.2094 0.044 Uiso 1 1 calc R
C25C C 0.44557(17) 0.31123(10) 0.25890(19) 0.0343(6) Uani 1 1 d .
H25C H 0.3892 0.3007 0.3011 0.041 Uiso 1 1 calc R
C26C C 0.53686(16) 0.27872(9) 0.25263(17) 0.0290(5) Uani 1 1 d .
H26C H 0.5413 0.2463 0.2915 0.035 Uiso 1 1 calc R
C31C C 0.69227(17) 0.16531(9) 0.29503(18) 0.0334(5) Uani 1 1 d .
H31C H 0.6465 0.1520 0.2402 0.040 Uiso 1 1 calc R
C32C C 0.70287(18) 0.13502(10) 0.38369(19) 0.0370(6) Uani 1 1 d .
H32C H 0.6652 0.1017 0.3884 0.044 Uiso 1 1 calc R
C33C C 0.76806(16) 0.15304(9) 0.46547(18) 0.0300(5) Uani 1 1 d .
H33C H 0.7755 0.1326 0.5267 0.036 Uiso 1 1 calc R
C34C C 0.82188(16) 0.20117(9) 0.45644(17) 0.0278(5) Uani 1 1 d .
H34C H 0.8668 0.2143 0.5119 0.033 Uiso 1 1 calc R
C35C C 0.81091(15) 0.23080(8) 0.36620(16) 0.0225(5) Uani 1 1 d .
H35C H 0.8498 0.2637 0.3617 0.027 Uiso 1 1 calc R
C36C C 0.74540(14) 0.21441(8) 0.28201(16) 0.0217(5) Uani 1 1 d .
C41C C 0.83882(15) 0.28681(9) 0.16197(16) 0.0241(5) Uani 1 1 d .
C42C C 0.85841(16) 0.33566(9) 0.21313(17) 0.0267(5) Uani 1 1 d .
H42C H 0.8037 0.3499 0.2536 0.032 Uiso 1 1 calc R
C43C C 0.95493(17) 0.36448(10) 0.20726(18) 0.0326(5) Uani 1 1 d .
H43C H 0.9649 0.3976 0.2432 0.039 Uiso 1 1 calc R
C44C C 1.03584(17) 0.34465(10) 0.14890(18) 0.0366(6) Uani 1 1 d .
H44C H 1.1019 0.3638 0.1448 0.044 Uiso 1 1 calc R
C45C C 1.01965(17) 0.29706(10) 0.09705(19) 0.0367(6) Uani 1 1 d .
H45C H 1.0747 0.2832 0.0565 0.044 Uiso 1 1 calc R
C46C C 0.92307(16) 0.26887(10) 0.10333(18) 0.0314(5) Uani 1 1 d .
H46C H 0.9139 0.2361 0.0663 0.038 Uiso 1 1 calc R

loop_
_atom_site_aniso_label
_atom_site_aniso_U_11
_atom_site_aniso_U_22
_atom_site_aniso_U_33
_atom_site_aniso_U_23
_atom_site_aniso_U_13
_atom_site_aniso_U_12
Rh1 0.01992(9) 0.01999(10) 0.01782(10) -0.00062(7) 0.00373(6) 0.00028(6)
Cl2 0.0352(3) 0.0188(3) 0.0249(3) -0.0020(2) 0.0036(2) -0.0002(2)
N1 0.0222(8) 0.0253(10) 0.0279(11) 0.0018(9) 0.0006(7) 0.0043(7)
C2 0.0246(10) 0.0189(11) 0.0241(12) -0.0009(10) 0.0047(9) 0.0040(8)
N3 0.0243(8) 0.0221(10) 0.0266(11) 0.0062(8) 0.0007(7) 0.0024(7)
C4 0.0351(11) 0.0277(13) 0.0279(13) 0.0102(11) 0.0019(10) 0.0077(10)
C5 0.0286(11) 0.0317(13) 0.0310(14) 0.0059(11) -0.0037(9) 0.0093(10)
C6 0.0240(10) 0.0320(14) 0.0411(15) 0.0049(11) 0.0010(10) -0.0006(9)
N1' 0.0228(8) 0.0220(10) 0.0214(10) 0.0033(8) 0.0034(7) 0.0027(7)
N2' 0.0220(8) 0.0258(10) 0.0249(10) 0.0054(8) 0.0066(7) 0.0034(7)
N3' 0.0193(8) 0.0234(10) 0.0255(10) 0.0021(8) 0.0050(7) -0.0007(7)
C4' 0.0247(10) 0.0235(12) 0.0242(12) 0.0033(10) 0.0039(9) -0.0027(9)
C5' 0.0226(9) 0.0204(11) 0.0228(12) 0.0023(10) 0.0020(8) -0.0018(8)
C6' 0.0208(9) 0.0192(11) 0.0292(13) 0.0004(10) 0.0030(9) 0.0005(8)
C7' 0.0291(11) 0.0319(13) 0.0263(13) -0.0010(11) 0.0037(9) 0.0021(9)
C8' 0.0334(11) 0.0300(13) 0.0336(14) 0.0017(11) -0.0038(10) 0.0046(10)
C9' 0.0274(11) 0.0282(13) 0.0424(15) -0.0054(12) -0.0008(10) 0.0059(9)
C10' 0.0295(11) 0.0287(13) 0.0366(14) -0.0060(11) 0.0084(10) 0.0045(9)
C11' 0.0294(10) 0.0257(12) 0.0266(13) -0.0003(10) 0.0038(9) -0.0010(9)
C1A 0.0264(10) 0.0241(12) 0.0323(13) 0.0060(10) 0.0024(9) -0.0017(9)
C1B 0.0315(11) 0.0365(14) 0.0195(12) -0.0048(10) 0.0121(9) -0.0042(10)
C2B 0.0402(12) 0.0361(14) 0.0156(12) -0.0017(10) 0.0053(9) -0.0037(11)
C3B 0.0359(12) 0.0426(15) 0.0159(12) -0.0079(11) 0.0018(9) -0.0030(10)
C4B 0.0347(11) 0.0308(13) 0.0251(13) -0.0103(11) 0.0068(10) -0.0027(10)
C5B 0.0316(11) 0.0328(14) 0.0249(13) -0.0116(11) 0.0095(9) 0.0022(10)
C6B 0.0380(13) 0.0576(18) 0.0353(15) -0.0025(13) 0.0150(11) -0.0149(12)
C7B 0.0632(16) 0.0421(16) 0.0269(14) 0.0085(12) 0.0030(12) -0.0031(13)
C8B 0.0381(13) 0.067(2) 0.0328(15) -0.0110(14) -0.0099(11) -0.0010(12)
C9B 0.0481(14) 0.0361(15) 0.0446(17) -0.0141(13) 0.0074(12) -0.0105(12)
C10B 0.0389(12) 0.0402(15) 0.0517(18) -0.0153(14) 0.0050(12) 0.0123(11)
B1C 0.0241(11) 0.0184(13) 0.0221(13) -0.0003(11) -0.0028(10) 0.0022(9)
C11C 0.0218(9) 0.0215(11) 0.0206(11) 0.0000(9) 0.0014(8) -0.0011(8)
C12C 0.0227(10) 0.0282(13) 0.0296(13) -0.0013(10) -0.0051(9) 0.0043(9)
C13C 0.0240(10) 0.0247(12) 0.0344(14) -0.0063(11) 0.0046(9) 0.0021(9)
C14C 0.0307(11) 0.0285(13) 0.0197(12) -0.0039(10) 0.0045(9) -0.0048(9)
C15C 0.0275(10) 0.0279(12) 0.0227(12) 0.0023(10) -0.0047(9) -0.0002(9)
C16C 0.0243(10) 0.0206(11) 0.0230(12) 0.0015(10) -0.0002(8) 0.0025(8)
C21C 0.0252(10) 0.0231(12) 0.0186(11) -0.0073(9) -0.0062(8) 0.0011(9)
C22C 0.0301(10) 0.0248(12) 0.0271(13) -0.0030(10) -0.0048(9) 0.0024(9)
C23C 0.0404(12) 0.0243(13) 0.0366(15) -0.0044(11) -0.0153(11) 0.0080(10)
C24C 0.0307(11) 0.0389(15) 0.0395(15) -0.0175(13) -0.0095(10) 0.0146(10)
C25C 0.0281(11) 0.0408(15) 0.0340(14) -0.0126(12) 0.0007(10) 0.0046(10)
C26C 0.0299(11) 0.0296(13) 0.0273(13) -0.0045(11) -0.0018(9) 0.0034(9)
C31C 0.0393(12) 0.0306(13) 0.0288(14) 0.0023(11) -0.0121(10) -0.0067(10)
C32C 0.0442(13) 0.0268(13) 0.0393(15) 0.0065(12) -0.0044(11) -0.0096(11)
C33C 0.0328(11) 0.0313(13) 0.0258(13) 0.0084(11) 0.0010(10) 0.0054(10)
C34C 0.0249(10) 0.0356(14) 0.0226(12) -0.0020(11) -0.0022(9) 0.0036(9)
C35C 0.0218(9) 0.0222(12) 0.0235(12) -0.0016(10) 0.0020(8) 0.0015(8)
C36C 0.0184(9) 0.0236(12) 0.0231(11) -0.0021(10) 0.0005(8) 0.0045(8)
C41C 0.0248(10) 0.0268(12) 0.0201(12) 0.0062(10) -0.0060(8) 0.0034(9)
C42C 0.0264(10) 0.0269(12) 0.0263(13) 0.0042(10) -0.0036(9) 0.0013(9)
C43C 0.0365(12) 0.0282(13) 0.0317(14) 0.0070(11) -0.0111(10) -0.0035(10)
C44C 0.0274(11) 0.0470(16) 0.0346(14) 0.0162(13) -0.0060(10) -0.0086(10)
C45C 0.0294(11) 0.0469(16) 0.0338(14) 0.0051(13) 0.0031(10) 0.0010(11)
C46C 0.0305(11) 0.0346(14) 0.0289(13) 0.0010(11) -0.0002(9) 0.0016(10)

loop_
_atom_type_symbol
_atom_type_description
_atom_type_scat_dispersion_real
_atom_type_scat_dispersion_imag
_atom_type_scat_source
C C 0.0033 0.0016 'International Tables Vol C Tables 4.2.6.8 and 6.1.1.4'
H H 0.0000 0.0000 'International Tables Vol C Tables 4.2.6.8 and 6.1.1.4'
B B 0.0013 0.0007 'International Tables Vol C Tables 4.2.6.8 and 6.1.1.4'
N N 0.0061 0.0033 'International Tables Vol C Tables 4.2.6.8 and 6.1.1.4'
Cl Cl 0.1484 0.1585 'International Tables Vol C Tables 4.2.6.8 and 6.1.1.4'
Rh Rh -1.1178 0.9187 'International Tables Vol C Tables 4.2.6.8 and 6.1.1.4'

loop_
_geom_angle_atom_site_label_1
_geom_angle_atom_site_label_2
_geom_angle_atom_site_label_3
_geom_angle
C2 Rh1 N1' 84.27(7)
C2 Rh1 C4B 108.70(9)
N1' Rh1 C4B 103.06(7)
C2 Rh1 C1B 115.57(8)
N1' Rh1 C1B 158.81(8)
C4B Rh1 C1B 64.81(8)
C2 Rh1 C5B 94.44(8)
N1' Rh1 C5B 139.20(7)
C4B Rh1 C5B 38.99(8)
C1B Rh1 C5B 38.17(8)
C2 Rh1 C2B 154.48(8)
N1' Rh1 C2B 120.87(8)
C4B Rh1 C2B 64.10(9)
C1B Rh1 C2B 38.92(9)
C5B Rh1 C2B 64.18(9)
C2 Rh1 C3B 146.36(9)
N1' Rh1 C3B 95.62(8)
C4B Rh1 C3B 38.45(9)
C1B Rh1 C3B 63.88(8)
C5B Rh1 C3B 64.06(9)
C2B Rh1 C3B 37.22(8)
C2 Rh1 Cl2 91.51(6)
N1' Rh1 Cl2 88.86(5)
C4B Rh1 Cl2 157.27(6)
C1B Rh1 Cl2 97.51(6)
C5B Rh1 Cl2 131.91(6)
C2B Rh1 Cl2 93.18(6)
C3B Rh1 Cl2 122.13(7)
C2 N1 C5 110.82(17)
C2 N1 C6 125.11(18)
C5 N1 C6 123.80(18)
N1 C2 N3 104.42(18)
N1 C2 Rh1 129.80(15)
N3 C2 Rh1 125.72(15)
C2 N3 C4 110.76(17)
C2 N3 C1A 124.92(17)
C4 N3 C1A 124.30(17)
C5 C4 N3 106.45(19)
C5 C4 H4 126.8
N3 C4 H4 126.8
C4 C5 N1 107.54(19)
C4 C5 H5 126.2
N1 C5 H5 126.2
N1 C6 H6A 109.5
N1 C6 H6B 109.5
H6A C6 H6B 109.5
N1 C6 H6C 109.5
H6A C6 H6C 109.5
H6B C6 H6C 109.5
N2' N1' C5' 111.11(16)
N2' N1' Rh1 121.74(13)
C5' N1' Rh1 127.15(13)
N1' N2' N3' 105.07(15)
N2' N3' C4' 111.76(15)
N2' N3' C6' 118.36(17)
C4' N3' C6' 129.85(16)
N3' C4' C5' 105.15(17)
N3' C4' H4' 127.4
C5' C4' H4' 127.4
N1' C5' C4' 106.90(18)
N1' C5' C1A 121.66(17)
C4' C5' C1A 131.36(19)
C7' C6' C11' 121.84(19)
C7' C6' N3' 118.88(18)
C11' C6' N3' 119.28(19)
C6' C7' C8' 118.9(2)
C6' C7' H7' 120.6
C8' C7' H7' 120.6
C9' C8' C7' 120.1(2)
C9' C8' H8' 119.9
C7' C8' H8' 119.9
C10' C9' C8' 120.2(2)
C10' C9' H9' 119.9
C8' C9' H9' 119.9
C9' C10' C11' 120.8(2)
C9' C10' H10' 119.6
C11' C10' H10' 119.6
C6' C11' C10' 118.2(2)
C6' C11' H11' 120.9
C10' C11' H11' 120.9
N3 C1A C5' 111.72(17)
N3 C1A H1A1 109.3
C5' C1A H1A1 109.3
N3 C1A H1A2 109.3
C5' C1A H1A2 109.3
H1A1 C1A H1A2 107.9
C5B C1B C2B 108.40(19)
C5B C1B C6B 127.0(2)
C2B C1B C6B 124.2(2)
C5B C1B Rh1 71.46(12)
C2B C1B Rh1 72.69(12)
C6B C1B Rh1 127.35(16)
C3B C2B C1B 107.4(2)
C3B C2B C7B 126.8(2)
C1B C2B C7B 125.9(2)
C3B C2B Rh1 71.42(13)
C1B C2B Rh1 68.39(12)
C7B C2B Rh1 124.65(16)
C2B C3B C4B 108.6(2)
C2B C3B C8B 125.9(2)
C4B C3B C8B 125.5(2)
C2B C3B Rh1 71.36(13)
C4B C3B Rh1 68.37(13)
C8B C3B Rh1 125.70(16)
C3B C4B C5B 107.7(2)
C3B C4B C9B 125.8(2)
C5B C4B C9B 125.9(2)
C3B C4B Rh1 73.18(13)
C5B C4B Rh1 71.24(12)
C9B C4B Rh1 127.79(16)
C1B C5B C4B 107.8(2)
C1B C5B C10B 126.8(2)
C4B C5B C10B 125.4(2)
C1B C5B Rh1 70.36(12)
C4B C5B Rh1 69.77(11)
C10B C5B Rh1 126.57(17)
C1B C6B H6B1 109.5
C1B C6B H6B2 109.5
H6B1 C6B H6B2 109.5
C1B C6B H6B3 109.5
H6B1 C6B H6B3 109.5
H6B2 C6B H6B3 109.5
C2B C7B H7B1 109.5
C2B C7B H7B2 109.5
H7B1 C7B H7B2 109.5
C2B C7B H7B3 109.5
H7B1 C7B H7B3 109.5
H7B2 C7B H7B3 109.5
C3B C8B H8B1 109.5
C3B C8B H8B2 109.5
H8B1 C8B H8B2 109.5
C3B C8B H8B3 109.5
H8B1 C8B H8B3 109.5
H8B2 C8B H8B3 109.5
C4B C9B H9B1 109.5
C4B C9B H9B2 109.5
H9B1 C9B H9B2 109.5
C4B C9B H9B3 109.5
H9B1 C9B H9B3 109.5
H9B2 C9B H9B3 109.5
C5B C10B H10A 109.5
C5B C10B H10B 109.5
H10A C10B H10B 109.5
C5B C10B H10C 109.5
H10A C10B H10C 109.5
H10B C10B H10C 109.5
C11C B1C C21C 108.22(16)
C11C B1C C36C 110.69(17)
C21C B1C C36C 109.13(16)
C11C B1C C41C 109.47(16)
C21C B1C C41C 110.97(17)
C36C B1C C41C 108.36(16)
C16C C11C C12C 114.62(19)
C16C C11C B1C 124.09(18)
C12C C11C B1C 121.21(17)
C13C C12C C11C 123.28(19)
C13C C12C H12C 118.4
C11C C12C H12C 118.4
C14C C13C C12C 119.99(19)
C14C C13C H13C 120.0
C12C C13C H13C 120.0
C13C C14C C15C 118.8(2)
C13C C14C H14C 120.6
C15C C14C H14C 120.6
C14C C15C C16C 120.17(19)
C14C C15C H15C 119.9
C16C C15C H15C 119.9
C15C C16C C11C 123.05(19)
C15C C16C H16C 118.5
C11C C16C H16C 118.5
C22C C21C C26C 115.37(18)
C22C C21C B1C 121.93(18)
C26C C21C B1C 122.52(19)
C23C C22C C21C 122.6(2)
C23C C22C H22C 118.7
C21C C22C H22C 118.7
C24C C23C C22C 120.0(2)
C24C C23C H23C 120.0
C22C C23C H23C 120.0
C25C C24C C23C 119.2(2)
C25C C24C H24C 120.4
C23C C24C H24C 120.4
C24C C25C C26C 120.1(2)
C24C C25C H25C 119.9
C26C C25C H25C 119.9
C25C C26C C21C 122.6(2)
C25C C26C H26C 118.7
C21C C26C H26C 118.7
C32C C31C C36C 123.3(2)
C32C C31C H31C 118.3
C36C C31C H31C 118.3
C33C C32C C31C 120.2(2)
C33C C32C H32C 119.9
C31C C32C H32C 119.9
C34C C33C C32C 118.7(2)
C34C C33C H33C 120.7
C32C C33C H33C 120.7
C33C C34C C35C 120.3(2)
C33C C34C H34C 119.9
C35C C34C H34C 119.9
C34C C35C C36C 123.1(2)
C34C C35C H35C 118.5
C36C C35C H35C 118.5
C35C C36C C31C 114.48(19)
C35C C36C B1C 122.83(18)
C31C C36C B1C 122.61(18)
C42C C41C C46C 114.97(19)
C42C C41C B1C 121.28(18)
C46C C41C B1C 123.6(2)
C41C C42C C43C 122.9(2)
C41C C42C H42C 118.6
C43C C42C H42C 118.6
C44C C43C C42C 119.7(2)
C44C C43C H43C 120.1
C42C C43C H43C 120.1
C45C C44C C43C 119.3(2)
C45C C44C H44C 120.4
C43C C44C H44C 120.4
C44C C45C C46C 120.4(2)
C44C C45C H45C 119.8
C46C C45C H45C 119.8
C45C C46C C41C 122.7(2)
C45C C46C H46C 118.6
C41C C46C H46C 118.6

loop_
_geom_bond_atom_site_label_1
_geom_bond_atom_site_label_2
_geom_bond_distance
Rh1 C2 2.022(2)
Rh1 N1' 2.0666(16)
Rh1 C4B 2.146(2)
Rh1 C1B 2.152(2)
Rh1 C5B 2.166(2)
Rh1 C2B 2.209(2)
Rh1 C3B 2.210(2)
Rh1 Cl2 2.4088(6)
N1 C2 1.351(3)
N1 C5 1.378(3)
N1 C6 1.461(3)
C2 N3 1.355(3)
N3 C4 1.389(3)
N3 C1A 1.471(2)
C4 C5 1.330(3)
C4 H4 0.9500
C5 H5 0.9500
C6 H6A 0.9800
C6 H6B 0.9800
C6 H6C 0.9800
N1' N2' 1.319(2)
N1' C5' 1.355(3)
N2' N3' 1.346(2)
N3' C4' 1.347(3)
N3' C6' 1.435(2)
C4' C5' 1.370(3)
C4' H4' 0.9500
C5' C1A 1.490(3)
C6' C7' 1.379(3)
C6' C11' 1.383(3)
C7' C8' 1.382(3)
C7' H7' 0.9500
C8' C9' 1.380(3)
C8' H8' 0.9500
C9' C10' 1.374(3)
C9' H9' 0.9500
C10' C11' 1.385(3)
C10' H10' 0.9500
C11' H11' 0.9500
C1A H1A1 0.9900
C1A H1A2 0.9900
C1B C5B 1.412(3)
C1B C2B 1.454(3)
C1B C6B 1.501(3)
C2B C3B 1.410(3)
C2B C7B 1.492(3)
C3B C4B 1.436(3)
C3B C8B 1.498(3)
C4B C5B 1.439(3)
C4B C9B 1.500(3)
C5B C10B 1.494(3)
C6B H6B1 0.9800
C6B H6B2 0.9800
C6B H6B3 0.9800
C7B H7B1 0.9800
C7B H7B2 0.9800
C7B H7B3 0.9800
C8B H8B1 0.9800
C8B H8B2 0.9800
C8B H8B3 0.9800
C9B H9B1 0.9800
C9B H9B2 0.9800
C9B H9B3 0.9800
C10B H10A 0.9800
C10B H10B 0.9800
C10B H10C 0.9800
B1C C11C 1.644(3)
B1C C21C 1.649(3)
B1C C36C 1.651(3)
B1C C41C 1.662(3)
C11C C16C 1.397(3)
C11C C12C 1.401(3)
C12C C13C 1.389(3)
C12C H12C 0.9500
C13C C14C 1.379(3)
C13C H13C 0.9500
C14C C15C 1.385(3)
C14C H14C 0.9500
C15C C16C 1.389(3)
C15C H15C 0.9500
C16C H16C 0.9500
C21C C22C 1.396(3)
C21C C26C 1.404(3)
C22C C23C 1.393(3)
C22C H22C 0.9500
C23C C24C 1.386(3)
C23C H23C 0.9500
C24C C25C 1.374(3)
C24C H24C 0.9500
C25C C26C 1.394(3)
C25C H25C 0.9500
C26C H26C 0.9500
C31C C32C 1.384(3)
C31C C36C 1.397(3)
C31C H31C 0.9500
C32C C33C 1.382(3)
C32C H32C 0.9500
C33C C34C 1.373(3)
C33C H33C 0.9500
C34C C35C 1.393(3)
C34C H34C 0.9500
C35C C36C 1.396(3)
C35C H35C 0.9500
C41C C42C 1.398(3)
C41C C46C 1.400(3)
C42C C43C 1.397(3)
C42C H42C 0.9500
C43C C44C 1.382(3)
C43C H43C 0.9500
C44C C45C 1.370(3)
C44C H44C 0.9500
C45C C46C 1.391(3)
C45C H45C 0.9500
C46C H46C 0.9500

loop_
_geom_torsion_atom_site_label_1
_geom_torsion_atom_site_label_2
_geom_torsion_atom_site_label_3
_geom_torsion_atom_site_label_4
_geom_torsion
C5 N1 C2 N3 1.1(2)
C6 N1 C2 N3 -173.17(19)
C5 N1 C2 Rh1 -176.08(15)
C6 N1 C2 Rh1 9.7(3)
N1' Rh1 C2 N1 -149.8(2)
C4B Rh1 C2 N1 108.38(19)
C1B Rh1 C2 N1 38.0(2)
C5B Rh1 C2 N1 71.2(2)
C2B Rh1 C2 N1 39.6(3)
C3B Rh1 C2 N1 118.7(2)
Cl2 Rh1 C2 N1 -61.05(19)
N1' Rh1 C2 N3 33.65(17)
C4B Rh1 C2 N3 -68.22(18)
C1B Rh1 C2 N3 -138.58(16)
C5B Rh1 C2 N3 -105.40(18)
C2B Rh1 C2 N3 -137.03(19)
C3B Rh1 C2 N3 -57.9(2)
Cl2 Rh1 C2 N3 122.36(17)
N1 C2 N3 C4 -0.8(2)
Rh1 C2 N3 C4 176.45(15)
N1 C2 N3 C1A 177.76(18)
Rh1 C2 N3 C1A -4.9(3)
C2 N3 C4 C5 0.3(2)
C1A N3 C4 C5 -178.3(2)
N3 C4 C5 N1 0.3(2)
C2 N1 C5 C4 -0.9(3)
C6 N1 C5 C4 173.4(2)
C2 Rh1 N1' N2' 149.85(17)
C4B Rh1 N1' N2' -102.24(16)
C1B Rh1 N1' N2' -49.9(3)
C5B Rh1 N1' N2' -119.98(17)
C2B Rh1 N1' N2' -34.81(18)
C3B Rh1 N1' N2' -63.95(17)
Cl2 Rh1 N1' N2' 58.22(15)
C2 Rh1 N1' C5' -29.81(18)
C4B Rh1 N1' C5' 78.10(19)
C1B Rh1 N1' C5' 130.5(2)
C5B Rh1 N1' C5' 60.4(2)
C2B Rh1 N1' C5' 145.53(17)
C3B Rh1 N1' C5' 116.39(18)
Cl2 Rh1 N1' C5' -121.44(17)
C5' N1' N2' N3' -0.5(2)
Rh1 N1' N2' N3' 179.82(12)
N1' N2' N3' C4' 0.9(2)
N1' N2' N3' C6' -177.51(17)
N2' N3' C4' C5' -0.9(2)
C6' N3' C4' C5' 177.2(2)
N2' N1' C5' C4' -0.1(2)
Rh1 N1' C5' C4' 179.63(14)
N2' N1' C5' C1A 176.99(19)
Rh1 N1' C5' C1A -3.3(3)
N3' C4' C5' N1' 0.6(2)
N3' C4' C5' C1A -176.1(2)
N2' N3' C6' C7' 36.3(3)
C4' N3' C6' C7' -141.7(2)
N2' N3' C6' C11' -143.67(19)
C4' N3' C6' C11' 38.3(3)
C11' C6' C7' C8' 0.0(3)
N3' C6' C7' C8' -179.9(2)
C6' C7' C8' C9' -0.7(3)
C7' C8' C9' C10' 0.5(4)
C8' C9' C10' C11' 0.2(4)
C7' C6' C11' C10' 0.7(3)
N3' C6' C11' C10' -179.37(19)
C9' C10' C11' C6' -0.8(3)
C2 N3 C1A C5' -40.6(3)
C4 N3 C1A C5' 137.8(2)
N1' C5' C1A N3 44.0(3)
C4' C5' C1A N3 -139.8(2)
C2 Rh1 C1B C5B 61.98(15)
N1' Rh1 C1B C5B -96.2(2)
C4B Rh1 C1B C5B -37.67(13)
C2B Rh1 C1B C5B -116.96(19)
C3B Rh1 C1B C5B -80.52(15)
Cl2 Rh1 C1B C5B 157.29(12)
C2 Rh1 C1B C2B 178.94(13)
N1' Rh1 C1B C2B 20.8(3)
C4B Rh1 C1B C2B 79.28(14)
C5B Rh1 C1B C2B 116.96(19)
C3B Rh1 C1B C2B 36.44(13)
Cl2 Rh1 C1B C2B -85.75(12)
C2 Rh1 C1B C6B -60.9(2)
N1' Rh1 C1B C6B 141.0(2)
C4B Rh1 C1B C6B -160.5(2)
C5B Rh1 C1B C6B -122.9(3)
C2B Rh1 C1B C6B 120.2(3)
C3B Rh1 C1B C6B 156.6(2)
Cl2 Rh1 C1B C6B 34.4(2)
C5B C1B C2B C3B 1.8(2)
C6B C1B C2B C3B 175.1(2)
Rh1 C1B C2B C3B -61.12(15)
C5B C1B C2B C7B -179.1(2)
C6B C1B C2B C7B -5.9(4)
Rh1 C1B C2B C7B 117.9(2)
C5B C1B C2B Rh1 62.96(15)
C6B C1B C2B Rh1 -123.8(2)
C2 Rh1 C2B C3B 115.9(2)
N1' Rh1 C2B C3B -53.25(16)
C4B Rh1 C2B C3B 36.88(13)
C1B Rh1 C2B C3B 118.15(19)
C5B Rh1 C2B C3B 80.42(15)
Cl2 Rh1 C2B C3B -143.83(13)
C2 Rh1 C2B C1B -2.2(3)
N1' Rh1 C2B C1B -171.41(12)
C4B Rh1 C2B C1B -81.28(14)
C5B Rh1 C2B C1B -37.73(13)
C3B Rh1 C2B C1B -118.2(2)
Cl2 Rh1 C2B C1B 98.01(12)
C2 Rh1 C2B C7B -121.7(2)
N1' Rh1 C2B C7B 69.1(2)
C4B Rh1 C2B C7B 159.2(2)
C1B Rh1 C2B C7B -119.5(2)
C5B Rh1 C2B C7B -157.2(2)
C3B Rh1 C2B C7B 122.4(3)
Cl2 Rh1 C2B C7B -21.48(19)
C1B C2B C3B C4B 0.8(2)
C7B C2B C3B C4B -178.2(2)
Rh1 C2B C3B C4B -58.38(15)
C1B C2B C3B C8B -179.7(2)
C7B C2B C3B C8B 1.2(4)
Rh1 C2B C3B C8B 121.1(2)
C1B C2B C3B Rh1 59.19(15)
C7B C2B C3B Rh1 -119.8(2)
C2 Rh1 C3B C2B -135.62(15)
N1' Rh1 C3B C2B 136.28(13)
C4B Rh1 C3B C2B -119.77(19)
C1B Rh1 C3B C2B -38.09(13)
C5B Rh1 C3B C2B -80.78(14)
Cl2 Rh1 C3B C2B 44.09(15)
C2 Rh1 C3B C4B -15.9(2)
N1' Rh1 C3B C4B -103.95(12)
C1B Rh1 C3B C4B 81.68(13)
C5B Rh1 C3B C4B 38.99(12)
C2B Rh1 C3B C4B 119.77(19)
Cl2 Rh1 C3B C4B 163.86(10)
C2 Rh1 C3B C8B 103.1(2)
N1' Rh1 C3B C8B 15.0(2)
C4B Rh1 C3B C8B 119.0(3)
C1B Rh1 C3B C8B -159.4(2)
C5B Rh1 C3B C8B 158.0(2)
C2B Rh1 C3B C8B -121.3(3)
Cl2 Rh1 C3B C8B -77.2(2)
C2B C3B C4B C5B -3.1(2)
C8B C3B C4B C5B 177.4(2)
Rh1 C3B C4B C5B -63.33(15)
C2B C3B C4B C9B -174.9(2)
C8B C3B C4B C9B 5.6(4)
Rh1 C3B C4B C9B 124.8(2)
C2B C3B C4B Rh1 60.23(15)
C8B C3B C4B Rh1 -119.2(2)
C2 Rh1 C4B C3B 170.81(12)
N1' Rh1 C4B C3B 82.51(13)
C1B Rh1 C4B C3B -79.05(14)
C5B Rh1 C4B C3B -115.94(19)
C2B Rh1 C4B C3B -35.71(12)
Cl2 Rh1 C4B C3B -37.5(2)
C2 Rh1 C4B C5B -73.25(14)
N1' Rh1 C4B C5B -161.55(13)
C1B Rh1 C4B C5B 36.89(13)
C2B Rh1 C4B C5B 80.23(14)
C3B Rh1 C4B C5B 115.94(19)
Cl2 Rh1 C4B C5B 78.4(2)
C2 Rh1 C4B C9B 48.1(2)
N1' Rh1 C4B C9B -40.2(2)
C1B Rh1 C4B C9B 158.3(2)
C5B Rh1 C4B C9B 121.4(3)
C2B Rh1 C4B C9B -158.4(2)
C3B Rh1 C4B C9B -122.7(3)
Cl2 Rh1 C4B C9B -160.22(15)
C2B C1B C5B C4B -3.7(2)
C6B C1B C5B C4B -176.7(2)
Rh1 C1B C5B C4B 60.01(15)
C2B C1B C5B C10B 174.7(2)
C6B C1B C5B C10B 1.7(4)
Rh1 C1B C5B C10B -121.5(2)
C2B C1B C5B Rh1 -63.74(15)
C6B C1B C5B Rh1 123.3(2)
C3B C4B C5B C1B 4.2(2)
C9B C4B C5B C1B 176.0(2)
Rh1 C4B C5B C1B -60.38(15)
C3B C4B C5B C10B -174.3(2)
C9B C4B C5B C10B -2.4(4)
Rh1 C4B C5B C10B 121.1(2)
C3B C4B C5B Rh1 64.60(15)
C9B C4B C5B Rh1 -123.6(2)
C2 Rh1 C5B C1B -126.99(14)
N1' Rh1 C5B C1B 146.64(14)
C4B Rh1 C5B C1B 118.5(2)
C2B Rh1 C5B C1B 38.47(13)
C3B Rh1 C5B C1B 80.03(15)
Cl2 Rh1 C5B C1B -30.95(17)
C2 Rh1 C5B C4B 114.53(14)
N1' Rh1 C5B C4B 28.16(19)
C1B Rh1 C5B C4B -118.5(2)
C2B Rh1 C5B C4B -80.01(14)
C3B Rh1 C5B C4B -38.45(13)
Cl2 Rh1 C5B C4B -149.43(11)
C2 Rh1 C5B C10B -5.2(2)
N1' Rh1 C5B C10B -91.6(2)
C4B Rh1 C5B C10B -119.7(3)
C1B Rh1 C5B C10B 121.8(3)
C2B Rh1 C5B C10B 160.2(2)
C3B Rh1 C5B C10B -158.2(2)
Cl2 Rh1 C5B C10B 90.8(2)
C21C B1C C11C C16C 17.2(3)
C36C B1C C11C C16C 136.70(19)
C41C B1C C11C C16C -103.9(2)
C21C B1C C11C C12C -166.36(18)
C36C B1C C11C C12C -46.8(2)
C41C B1C C11C C12C 72.6(2)
C16C C11C C12C C13C 2.8(3)
B1C C11C C12C C13C -174.01(19)
C11C C12C C13C C14C -1.4(3)
C12C C13C C14C C15C -0.7(3)
C13C C14C C15C C16C 1.2(3)
C14C C15C C16C C11C 0.3(3)
C12C C11C C16C C15C -2.2(3)
B1C C11C C16C C15C 174.45(18)
C11C B1C C21C C22C -82.3(2)
C36C B1C C21C C22C 157.14(19)
C41C B1C C21C C22C 37.8(3)
C11C B1C C21C C26C 92.5(2)
C36C B1C C21C C26C -28.0(3)
C41C B1C C21C C26C -147.36(19)
C26C C21C C22C C23C 0.9(3)
B1C C21C C22C C23C 176.1(2)
C21C C22C C23C C24C 0.1(3)
C22C C23C C24C C25C -1.4(3)
C23C C24C C25C C26C 1.5(3)
C24C C25C C26C C21C -0.4(3)
C22C C21C C26C C25C -0.8(3)
B1C C21C C26C C25C -175.9(2)
C36C C31C C32C C33C 0.4(4)
C31C C32C C33C C34C -0.3(3)
C32C C33C C34C C35C -0.3(3)
C33C C34C C35C C36C 0.8(3)
C34C C35C C36C C31C -0.7(3)
C34C C35C C36C B1C 176.08(18)
C32C C31C C36C C35C 0.1(3)
C32C C31C C36C B1C -176.7(2)
C11C B1C C36C C35C 151.77(17)
C21C B1C C36C C35C -89.2(2)
C41C B1C C36C C35C 31.7(2)
C11C B1C C36C C31C -31.7(2)
C21C B1C C36C C31C 87.3(2)
C41C B1C C36C C31C -151.78(19)
C11C B1C C41C C42C 155.68(18)
C21C B1C C41C C42C 36.3(3)
C36C B1C C41C C42C -83.5(2)
C11C B1C C41C C46C -28.9(3)
C21C B1C C41C C46C -148.3(2)
C36C B1C C41C C46C 91.9(2)
C46C C41C C42C C43C -0.5(3)
B1C C41C C42C C43C 175.3(2)
C41C C42C C43C C44C -0.1(3)
C42C C43C C44C C45C 0.4(3)
C43C C44C C45C C46C -0.3(4)
C44C C45C C46C C41C -0.3(4)
C42C C41C C46C C45C 0.7(3)
B1C C41C C46C C45C -175.0(2)
